data_4061800
_journal_name_full Organometallics
_journal_paper_doi 10.1021/om050705f
_journal_year 2005
_chemical_formula_sum 'C30 H56 Si4 Zr'
_chemical_formula_weight 620.33
_space_group_IT_number 2
_symmetry_cell_setting triclinic
_symmetry_space_group_name_Hall '-P 1'
_symmetry_space_group_name_H-M 'P -1'
_cell_angle_alpha 84.445(3)
_cell_angle_beta 81.887(2)
_cell_angle_gamma 72.518(3)
_cell_formula_units_Z 2
_cell_length_a 10.2537(3)
_cell_length_b 12.3260(5)
_cell_length_c 14.6483(7)
_cell_measurement_temperature 173(2)
_cell_volume 1745.27(12)
_diffrn_ambient_temperature 173(2)
_exptl_crystal_density_diffrn 1.180
_cod_depositor_comments
;
The following automatic conversions were performed:
'_symmetry_cell_setting' value 'Triclinic' changed to 'triclinic'
according to '/home/saulius/struct/CIF-dictionaries/cif_core.dic'
dictionary named 'cif_core.dic' version 2.4.1 from 2010-06-29.

Automatic conversion script
Id: cif_fix_enum 1527 2010-12-29 10:47:43Z saulius 
;
_cod_database_code 4061800

loop_
_symmetry_equiv_pos_as_xyz
'x, y, z'
'-x, -y, -z'

loop_
_atom_site_label
_atom_site_type_symbol
_atom_site_fract_x
_atom_site_fract_y
_atom_site_fract_z
_atom_site_U_iso_or_equiv
_atom_site_adp_type
_atom_site_occupancy
_atom_site_symmetry_multiplicity
_atom_site_calc_flag
_atom_site_refinement_flags
_atom_site_disorder_assembly
_atom_site_disorder_group
Zr1 Zr -0.430134(18) 0.276540(16) 0.212496(13) 0.02192(5) Uani 1 1 d . . .
H1M H -0.490(3) 0.417(3) 0.264(2) 0.057(9) Uiso 1 1 d . . .
H2M H -0.479(3) 0.313(3) 0.103(2) 0.066(10) Uiso 1 1 d . . .
Si1 Si -0.21027(5) 0.23315(5) -0.03009(4) 0.02373(11) Uani 1 1 d . . .
Si2 Si -0.09951(6) 0.11609(5) 0.35021(4) 0.02541(12) Uani 1 1 d . . .
Si3 Si -0.45891(6) -0.04467(5) 0.27037(4) 0.02475(11) Uani 1 1 d . . .
Si4 Si -0.69513(7) 0.39846(5) 0.42018(4) 0.03130(13) Uani 1 1 d . . .
C1 C -0.18590(18) 0.20579(17) 0.25261(13) 0.0217(4) Uani 1 1 d . . .
C2 C -0.18956(18) 0.16248(17) 0.16586(13) 0.0207(4) Uani 1 1 d . . .
H2 H -0.171(2) 0.0878(19) 0.1557(15) 0.016(5) Uiso 1 1 d . . .
C3 C -0.21890(18) 0.25200(16) 0.09615(13) 0.0204(4) Uani 1 1 d . . .
C4 C -0.23310(17) 0.35387(16) 0.14070(12) 0.0195(3) Uani 1 1 d . . .
C5 C -0.21312(18) 0.32646(16) 0.23468(13) 0.0204(4) Uani 1 1 d . . .
C6 C -0.2089(2) 0.41455(19) 0.29819(15) 0.0304(4) Uani 1 1 d . . .
H6B H -0.253(3) 0.404(3) 0.358(2) 0.052(8) Uiso 1 1 d . . .
H6A H -0.115(3) 0.408(2) 0.306(2) 0.046(8) Uiso 1 1 d . . .
C7 C -0.2668(3) 0.5351(2) 0.25842(19) 0.0463(6) Uani 1 1 d . . .
H7B H -0.234(3) 0.585(3) 0.292(2) 0.049(8) Uiso 1 1 d . . .
H7A H -0.380(4) 0.555(3) 0.257(3) 0.081(11) Uiso 1 1 d . . .
C8 C -0.2209(3) 0.5504(2) 0.15752(19) 0.0453(6) Uani 1 1 d . . .
H8B H -0.258(3) 0.628(3) 0.135(2) 0.052(9) Uiso 1 1 d . . .
H8A H -0.103(4) 0.528(3) 0.158(3) 0.095(13) Uiso 1 1 d . . .
C9 C -0.2631(2) 0.47378(18) 0.09830(14) 0.0268(4) Uani 1 1 d . . .
H9B H -0.218(3) 0.474(2) 0.0389(18) 0.030(6) Uiso 1 1 d . . .
H9A H -0.359(3) 0.504(2) 0.0885(18) 0.037(7) Uiso 1 1 d . . .
C10 C -0.52887(18) 0.11413(16) 0.26603(13) 0.0202(4) Uani 1 1 d . . .
C11 C -0.54157(19) 0.18187(17) 0.34264(13) 0.0212(4) Uani 1 1 d . . .
H11 H -0.495(2) 0.155(2) 0.3935(17) 0.025(6) Uiso 1 1 d . . .
C12 C -0.6372(2) 0.29111(17) 0.32962(13) 0.0235(4) Uani 1 1 d . . .
C13 C -0.68522(18) 0.29091(17) 0.24256(13) 0.0218(4) Uani 1 1 d . . .
C14 C -0.7901(2) 0.3841(2) 0.19492(16) 0.0308(5) Uani 1 1 d . . .
H14B H -0.863(3) 0.424(2) 0.2381(19) 0.042(7) Uiso 1 1 d . . .
H14A H -0.750(3) 0.446(2) 0.167(2) 0.044(8) Uiso 1 1 d . . .
C15 C -0.8488(2) 0.3366(2) 0.12266(18) 0.0390(6) Uani 1 1 d . . .
H15B H -0.909(3) 0.296(2) 0.1548(19) 0.041(7) Uiso 1 1 d . . .
H15A H -0.903(3) 0.398(3) 0.087(2) 0.050(8) Uiso 1 1 d . . .
C16 C -0.7366(2) 0.2575(2) 0.06126(17) 0.0405(6) Uani 1 1 d . . .
H16B H -0.784(3) 0.229(3) 0.018(2) 0.055(9) Uiso 1 1 d . . .
H16A H -0.668(3) 0.302(3) 0.031(2) 0.051(8) Uiso 1 1 d . . .
C17 C -0.6563(2) 0.1529(2) 0.11617(16) 0.0345(5) Uani 1 1 d . . .
H17B H -0.711(3) 0.107(2) 0.1331(18) 0.035(7) Uiso 1 1 d . . .
H17A H -0.573(3) 0.113(2) 0.0787(19) 0.040(7) Uiso 1 1 d . . .
C18 C -0.61974(18) 0.18428(17) 0.20429(13) 0.0213(4) Uani 1 1 d . . .
C19 C 0.0575(3) 0.1586(3) 0.3616(2) 0.0465(6) Uani 1 1 d . . .
H19C H 0.110(4) 0.111(3) 0.407(3) 0.071(11) Uiso 1 1 d . . .
H19B H 0.031(4) 0.229(3) 0.381(3) 0.072(11) Uiso 1 1 d . . .
H19A H 0.114(4) 0.150(3) 0.303(3) 0.089(13) Uiso 1 1 d . . .
C20 C -0.2082(3) 0.1326(3) 0.46411(17) 0.0414(6) Uani 1 1 d . . .
H20C H -0.246(3) 0.211(3) 0.477(2) 0.049(8) Uiso 1 1 d . . .
H20B H -0.155(3) 0.088(3) 0.510(2) 0.062(10) Uiso 1 1 d . . .
H20A H -0.281(3) 0.104(3) 0.464(2) 0.061(10) Uiso 1 1 d . . .
C21 C -0.0408(3) -0.0355(2) 0.3186(2) 0.0404(6) Uani 1 1 d . . .
H21C H 0.031(4) -0.045(3) 0.274(3) 0.088(13) Uiso 1 1 d . . .
H21B H -0.109(3) -0.064(3) 0.298(2) 0.054(9) Uiso 1 1 d . . .
H21A H -0.010(4) -0.088(3) 0.373(3) 0.082(12) Uiso 1 1 d . . .
C22 C -0.0463(3) 0.2589(3) -0.08710(18) 0.0452(6) Uani 1 1 d . . .
H22C H -0.040(3) 0.253(3) -0.149(2) 0.058(9) Uiso 1 1 d . . .
H22B H 0.036(4) 0.209(3) -0.064(3) 0.073(11) Uiso 1 1 d . . .
H22A H -0.043(3) 0.336(3) -0.080(2) 0.065(10) Uiso 1 1 d . . .
C23 C -0.3549(3) 0.3311(3) -0.08856(17) 0.0402(6) Uani 1 1 d . . .
H23C H -0.435(3) 0.306(3) -0.074(2) 0.056(9) Uiso 1 1 d . . .
H23B H -0.330(4) 0.323(3) -0.155(3) 0.084(12) Uiso 1 1 d . . .
H23A H -0.373(3) 0.404(3) -0.075(2) 0.065(10) Uiso 1 1 d . . .
C24 C -0.2030(3) 0.0824(2) -0.04361(19) 0.0431(6) Uani 1 1 d . . .
H24A H -0.292(4) 0.071(3) -0.024(3) 0.078(12) Uiso 1 1 d . . .
H24C H -0.186(3) 0.067(3) -0.104(2) 0.059(9) Uiso 1 1 d . . .
H24B H -0.132(3) 0.027(3) -0.014(2) 0.062(10) Uiso 1 1 d . . .
C25 C -0.3334(3) -0.1000(2) 0.1691(2) 0.0499(7) Uani 1 1 d . . .
H25C H -0.304(3) -0.177(3) 0.174(2) 0.061(10) Uiso 1 1 d . . .
H25B H -0.377(4) -0.081(3) 0.117(3) 0.081(13) Uiso 1 1 d . . .
H25A H -0.256(4) -0.071(3) 0.165(3) 0.088(13) Uiso 1 1 d . . .
C26 C -0.6050(3) -0.1069(2) 0.2758(2) 0.0423(6) Uani 1 1 d . . .
H26B H -0.576(3) -0.187(3) 0.283(2) 0.064(10) Uiso 1 1 d . . .
H26A H -0.647(4) -0.090(3) 0.221(3) 0.092(13) Uiso 1 1 d . . .
H26C H -0.675(4) -0.076(3) 0.322(3) 0.089(13) Uiso 1 1 d . . .
C27 C -0.3798(3) -0.0926(2) 0.3798(2) 0.0433(6) Uani 1 1 d . . .
H27A H -0.332(4) -0.169(3) 0.381(3) 0.076(11) Uiso 1 1 d . . .
H27C H -0.308(3) -0.060(3) 0.387(2) 0.057(9) Uiso 1 1 d . . .
H27B H -0.447(4) -0.076(3) 0.428(3) 0.066(10) Uiso 1 1 d . . .
C28 C -0.8486(3) 0.3709(3) 0.49309(19) 0.0421(6) Uani 1 1 d . . .
H28C H -0.875(4) 0.415(3) 0.542(3) 0.082(12) Uiso 1 1 d . . .
H28B H -0.829(3) 0.285(3) 0.521(2) 0.063(9) Uiso 1 1 d . . .
H28A H -0.922(3) 0.392(3) 0.457(2) 0.064(10) Uiso 1 1 d . . .
C29 C -0.7447(4) 0.5496(3) 0.3738(2) 0.0565(8) Uani 1 1 d . . .
H29C H -0.665(3) 0.564(3) 0.341(2) 0.050(8) Uiso 1 1 d . . .
H29B H -0.822(4) 0.560(3) 0.338(2) 0.066(11) Uiso 1 1 d . . .
H29A H -0.785(4) 0.603(3) 0.420(3) 0.084(12) Uiso 1 1 d . . .
C30 C -0.5538(3) 0.3724(2) 0.49467(17) 0.0371(5) Uani 1 1 d . . .
H30C H -0.582(3) 0.425(3) 0.545(2) 0.063(10) Uiso 1 1 d . . .
H30B H -0.476(3) 0.386(3) 0.461(2) 0.059(9) Uiso 1 1 d . . .
H30A H -0.532(3) 0.297(3) 0.522(2) 0.052(9) Uiso 1 1 d . . .

loop_
_atom_site_aniso_label
_atom_site_aniso_U_11
_atom_site_aniso_U_22
_atom_site_aniso_U_33
_atom_site_aniso_U_23
_atom_site_aniso_U_13
_atom_site_aniso_U_12
Zr1 0.01816(7) 0.02356(10) 0.02404(9) 0.00610(7) -0.00248(6) -0.00841(7)
Si1 0.0250(2) 0.0286(3) 0.0179(2) -0.0017(2) -0.00288(19) -0.0079(2)
Si2 0.0258(2) 0.0295(3) 0.0228(3) 0.0061(2) -0.0080(2) -0.0108(2)
Si3 0.0290(2) 0.0186(3) 0.0263(3) -0.0010(2) 0.0011(2) -0.0084(2)
Si4 0.0371(3) 0.0249(3) 0.0286(3) -0.0076(2) 0.0025(2) -0.0052(3)
C1 0.0213(7) 0.0265(10) 0.0188(8) 0.0024(7) -0.0036(6) -0.0094(7)
C2 0.0207(7) 0.0179(9) 0.0234(9) -0.0007(7) -0.0036(7) -0.0050(7)
C3 0.0206(7) 0.0231(9) 0.0180(8) -0.0004(7) -0.0017(6) -0.0077(7)
C4 0.0179(7) 0.0217(9) 0.0191(8) 0.0003(7) -0.0003(6) -0.0075(7)
C5 0.0196(7) 0.0233(9) 0.0193(8) -0.0018(7) -0.0014(6) -0.0080(7)
C6 0.0399(11) 0.0309(11) 0.0231(10) -0.0056(8) -0.0040(8) -0.0131(9)
C7 0.0774(18) 0.0300(13) 0.0366(13) -0.0063(10) -0.0077(13) -0.0214(13)
C8 0.0734(17) 0.0261(12) 0.0418(14) 0.0009(10) -0.0089(13) -0.0225(12)
C9 0.0323(9) 0.0235(10) 0.0238(9) 0.0033(7) -0.0021(8) -0.0091(8)
C10 0.0225(8) 0.0192(9) 0.0194(8) -0.0009(6) 0.0002(6) -0.0083(7)
C11 0.0269(8) 0.0219(9) 0.0156(8) -0.0003(7) -0.0011(7) -0.0092(7)
C12 0.0263(8) 0.0214(10) 0.0217(9) -0.0020(7) 0.0025(7) -0.0076(8)
C13 0.0182(7) 0.0229(9) 0.0239(9) 0.0008(7) 0.0018(7) -0.0081(7)
C14 0.0234(9) 0.0292(12) 0.0356(11) 0.0027(9) -0.0024(8) -0.0034(9)
C15 0.0288(10) 0.0470(15) 0.0411(13) 0.0099(11) -0.0127(9) -0.0106(10)
C16 0.0371(11) 0.0568(16) 0.0302(12) 0.0022(10) -0.0125(9) -0.0151(11)
C17 0.0403(11) 0.0400(13) 0.0287(11) -0.0055(9) -0.0124(9) -0.0150(10)
C18 0.0217(7) 0.0232(9) 0.0208(8) 0.0001(7) -0.0027(7) -0.0096(7)
C19 0.0422(12) 0.0498(16) 0.0570(17) 0.0188(13) -0.0265(12) -0.0250(11)
C20 0.0435(12) 0.0550(17) 0.0234(11) 0.0063(10) -0.0076(10) -0.0119(12)
C21 0.0427(12) 0.0351(14) 0.0419(14) 0.0051(10) -0.0154(11) -0.0069(11)
C22 0.0359(11) 0.0729(19) 0.0301(12) -0.0093(12) 0.0070(10) -0.0235(13)
C23 0.0397(12) 0.0491(16) 0.0270(11) 0.0078(10) -0.0089(9) -0.0067(12)
C24 0.0665(16) 0.0363(13) 0.0318(12) -0.0081(10) -0.0128(12) -0.0179(13)
C25 0.0637(17) 0.0230(13) 0.0537(17) -0.0121(11) 0.0224(14) -0.0089(13)
C26 0.0456(12) 0.0357(13) 0.0537(16) 0.0013(11) -0.0106(12) -0.0231(11)
C27 0.0515(14) 0.0330(14) 0.0481(15) 0.0124(11) -0.0188(12) -0.0149(12)
C28 0.0325(11) 0.0521(17) 0.0358(13) -0.0116(11) 0.0047(10) -0.0047(11)
C29 0.077(2) 0.0286(15) 0.0531(18) -0.0054(12) 0.0028(17) -0.0033(15)
C30 0.0440(12) 0.0397(13) 0.0326(12) -0.0116(10) 0.0004(10) -0.0190(11)

loop_
_geom_bond_atom_site_label_1
_geom_bond_atom_site_label_2
_geom_bond_distance
_geom_bond_site_symmetry_2
_geom_bond_publ_flag
Zr1 H2M 1.73(3) . ?
Zr1 H1M 1.85(3) . ?
Zr1 C11 2.4612(18) . ?
Zr1 C2 2.4809(18) . ?
Zr1 C12 2.5069(18) . ?
Zr1 C10 2.5174(18) . ?
Zr1 C3 2.5203(17) . ?
Zr1 C1 2.5261(18) . ?
Zr1 C4 2.5416(16) . ?
Zr1 C13 2.5452(17) . ?
Zr1 C5 2.5497(17) . ?
Zr1 C18 2.5511(17) . ?
Si1 C23 1.864(3) . ?
Si1 C24 1.866(3) . ?
Si1 C22 1.870(2) . ?
Si1 C3 1.8724(19) . ?
Si2 C20 1.863(3) . ?
Si2 C21 1.866(3) . ?
Si2 C19 1.869(2) . ?
Si2 C1 1.875(2) . ?
Si3 C25 1.857(3) . ?
Si3 C27 1.863(3) . ?
Si3 C26 1.867(2) . ?
Si3 C10 1.870(2) . ?
Si4 C29 1.863(3) . ?
Si4 C30 1.869(3) . ?
Si4 C12 1.873(2) . ?
Si4 C28 1.873(3) . ?
C1 C5 1.433(3) . ?
C1 C2 1.434(3) . ?
C2 C3 1.421(3) . ?
C3 C4 1.430(3) . ?
C4 C5 1.414(3) . ?
C4 C9 1.506(3) . ?
C5 C6 1.510(3) . ?
C6 C7 1.516(4) . ?
C7 C8 1.498(4) . ?
C8 C9 1.530(3) . ?
C10 C18 1.427(3) . ?
C10 C11 1.431(3) . ?
C11 C12 1.421(3) . ?
C12 C13 1.431(3) . ?
C13 C18 1.414(3) . ?
C13 C14 1.509(3) . ?
C14 C15 1.529(4) . ?
C15 C16 1.512(4) . ?
C16 C17 1.529(4) . ?
C17 C18 1.509(3) . ?
